data_4119265
loop_
_publ_author_name
'Mathieu P. Lalonde'
'Meredeth A. McGowan'
'Naomi S. Rajapaksa'
'Eric N. Jacobsen'

_publ_section_title
;
 Enantioselective Formal Aza-Diels-Alder Reactions of Enones with Cyclic
 Imines Catalyzed by Primary Aminothioureas
;
_journal_name_full 'Journal of the American Chemical Society'
_journal_page_first 1891
_journal_page_last 1894
_journal_paper_doi 10.1021/ja310718f
_journal_volume 135
_journal_year 2013
_chemical_absolute_configuration ad
_chemical_compound_source 'chemical synthesis'
_chemical_formula_iupac 'C28 H25 Br N2 O3 S . 0.5(C6 H6)'
_chemical_formula_moiety 'C28 H25 Br N2 O3 S, 0.5(C6 H6)'
_chemical_formula_structural '(C28 H25 Br N2 O3 S) 0.5(C6 H6)'
_chemical_formula_sum 'C31 H28 Br N2 O3 S'
_chemical_formula_weight 588.52
_chemical_name_common MPL-X-119#2
_chemical_name_systematic
; 
(4S,12bS)-4-(4-Bromophenyl)-12-tosyl-1,3,4,6,7,12b-hexahydro-
indolo[2,3-a]quinolizin-2(12H)-one Hemi(benzene) Solvate
;
_space_group_IT_number 4
_symmetry_cell_setting monoclinic
_symmetry_Int_Tables_number 4
_symmetry_space_group_name_Hall 'P 2yb'
_symmetry_space_group_name_H-M 'P 1 21 1'
_atom_sites_solution_hydrogens geom
_atom_sites_solution_primary direct
_atom_sites_solution_secondary difmap
_audit_creation_method SHELXL-97
_cell_angle_alpha 90.00
_cell_angle_beta 100.981(1)
_cell_angle_gamma 90.00
_cell_formula_units_Z 4
_cell_length_a 8.1356(1)
_cell_length_b 24.0863(4)
_cell_length_c 14.2335(2)
_cell_measurement_reflns_used 6379
_cell_measurement_temperature 193(2)
_cell_measurement_theta_max 22.02
_cell_measurement_theta_min 2.23
_cell_volume 2738.08(7)
_computing_cell_refinement 'SAINT V7.34A (Bruker AXS, 2006b)'
_computing_data_collection 'APEX2 v2.1-0 (Bruker AXS, 2006a)'
_computing_data_reduction
;
SAINT V7.34A (Bruker AXS, 2006b), SADABS (Bruker AXS, 2004)
;
_computing_molecular_graphics 'SHELXTL v6.12 (Bruker AXS, 2001)'
_computing_publication_material 'SHELXTL v6.12 (Bruker AXS, 2001)'
_computing_structure_refinement 'SHELXTL v6.12 (Bruker AXS, 2001)'
_computing_structure_solution 'SHELXTL v6.12 (Bruker AXS, 2001)'
_diffrn_ambient_temperature 193(2)
_diffrn_detector_area_resol_mean 836.6
_diffrn_measured_fraction_theta_full 1.000
_diffrn_measured_fraction_theta_max 1.000
_diffrn_measurement_device_type 'Bruker APEX II CCD'
_diffrn_measurement_method '\w scans, 1492 0.5\% rotations'
_diffrn_radiation_monochromator graphite
_diffrn_radiation_source 'fine-focus sealed tube'
_diffrn_radiation_type 'Mo K\a'
_diffrn_radiation_wavelength 0.71073
_diffrn_reflns_av_R_equivalents 0.0750
_diffrn_reflns_av_sigmaI/netI 0.0846
_diffrn_reflns_limit_h_max 9
_diffrn_reflns_limit_h_min -9
_diffrn_reflns_limit_k_max 28
_diffrn_reflns_limit_k_min -28
_diffrn_reflns_limit_l_max 16
_diffrn_reflns_limit_l_min -16
_diffrn_reflns_number 30492
_diffrn_reflns_theta_full 25.00
_diffrn_reflns_theta_max 25.00
_diffrn_reflns_theta_min 1.68
_diffrn_standards_decay_% 0
_diffrn_standards_number 0
_exptl_absorpt_coefficient_mu 1.613
_exptl_absorpt_correction_T_max 0.9237
_exptl_absorpt_correction_T_min 0.7824
_exptl_absorpt_correction_type numerical
_exptl_absorpt_process_details 'SADABS (Bruker AXS, 2004)'
_exptl_crystal_colour Colorless
_exptl_crystal_density_diffrn 1.428
_exptl_crystal_description Plate
_exptl_crystal_F_000 1212
_exptl_crystal_size_max 0.160
_exptl_crystal_size_mid 0.075
_exptl_crystal_size_min 0.050
_refine_diff_density_max 0.475
_refine_diff_density_min -0.431
_refine_diff_density_rms 0.051
_refine_ls_abs_structure_details 'Flack H D (1983), Acta Cryst. A39, 876-881'
_refine_ls_abs_structure_Flack -0.004(6)
_refine_ls_extinction_coef 0.0020(4)
_refine_ls_extinction_expression Fc^*^=kFc[1+0.001xFc^2^\l^3^/sin(2\q)]^-1/4^
_refine_ls_extinction_method SHELXL
_refine_ls_goodness_of_fit_ref 1.000
_refine_ls_hydrogen_treatment constr
_refine_ls_matrix_type full
_refine_ls_number_parameters 742
_refine_ls_number_reflns 9649
_refine_ls_number_restraints 223
_refine_ls_restrained_S_all 0.990
_refine_ls_R_factor_all 0.0592
_refine_ls_R_factor_gt 0.0417
_refine_ls_shift/su_max 0.001
_refine_ls_shift/su_mean 0.000
_refine_ls_structure_factor_coef Fsqd
_refine_ls_weighting_details w=1/\s^2^(Fo^2^)
_refine_ls_weighting_scheme calc
_refine_ls_wR_factor_gt 0.0884
_refine_ls_wR_factor_ref 0.0959
_reflns_number_gt 7739
_reflns_number_total 9649
_reflns_threshold_expression I>2\s(I)
_cod_data_source_file ja310718f_si_002_1.cif
_cod_data_source_block 4ae
_cod_original_sg_symbol_H-M 'P 21'
_cod_database_code 4119265

loop_
_symmetry_equiv_pos_as_xyz
'x, y, z'
'-x, y+1/2, -z'

loop_
_atom_site_label
_atom_site_type_symbol
_atom_site_fract_x
_atom_site_fract_y
_atom_site_fract_z
_atom_site_U_iso_or_equiv
_atom_site_adp_type
_atom_site_occupancy
_atom_site_symmetry_multiplicity
_atom_site_calc_flag
_atom_site_refinement_flags
_atom_site_disorder_assembly
_atom_site_disorder_group
Br1 Br 1.31097(7) 0.52458(2) 0.57428(4) 0.07698(19) Uani 1 1 d . . .
C1 C 0.8971(5) 0.37027(16) 0.1345(3) 0.0392(9) Uani 1 1 d . . .
H1A H 0.8114 0.3497 0.0889 0.047 Uiso 1 1 calc R . .
H1B H 0.9790 0.3859 0.0984 0.047 Uiso 1 1 calc R . .
C2 C 0.9846(6) 0.33118(17) 0.2089(3) 0.0430(10) Uani 1 1 d . . .
C3 C 0.8869(5) 0.31504(16) 0.2848(3) 0.0463(10) Uani 1 1 d . . .
H3A H 0.9621 0.2959 0.3379 0.056 Uiso 1 1 calc R . .
H3B H 0.7967 0.2888 0.2573 0.056 Uiso 1 1 calc R . .
C4 C 0.8092(5) 0.36654(16) 0.3244(3) 0.0398(9) Uani 1 1 d . . .
H4 H 0.7320 0.3527 0.3661 0.048 Uiso 1 1 calc R . .
N5 N 0.7076(4) 0.40008(13) 0.2479(2) 0.0351(7) Uani 1 1 d . . .
C6 C 0.5527(5) 0.37262(17) 0.2006(3) 0.0407(10) Uani 1 1 d . . .
H6A H 0.4944 0.3569 0.2495 0.049 Uiso 1 1 calc R . .
H6B H 0.5802 0.3417 0.1604 0.049 Uiso 1 1 calc R . .
C7 C 0.4377(5) 0.41393(18) 0.1383(3) 0.0459(11) Uani 1 1 d . . .
H7A H 0.3494 0.3935 0.0942 0.055 Uiso 1 1 calc R . .
H7B H 0.3825 0.4380 0.1795 0.055 Uiso 1 1 calc R . .
C7A C 0.5342(4) 0.44858(16) 0.0825(3) 0.0349(9) Uani 1 1 d . . .
C7B C 0.4789(5) 0.48189(16) -0.0015(3) 0.0360(9) Uani 1 1 d . . .
C8 C 0.3193(5) 0.49185(18) -0.0571(3) 0.0454(11) Uani 1 1 d . . .
H8 H 0.2223 0.4760 -0.0399 0.055 Uiso 1 1 calc R . .
C9 C 0.3067(5) 0.5245(2) -0.1354(3) 0.0531(11) Uani 1 1 d . . .
H9 H 0.1995 0.5311 -0.1738 0.064 Uiso 1 1 calc R . .
C10 C 0.4475(6) 0.54844(18) -0.1609(3) 0.0534(12) Uani 1 1 d . . .
H10 H 0.4335 0.5719 -0.2156 0.064 Uiso 1 1 calc R . .
C11 C 0.6085(5) 0.53923(16) -0.1089(3) 0.0439(10) Uani 1 1 d . . .
H11 H 0.7050 0.5549 -0.1270 0.053 Uiso 1 1 calc R . .
C11A C 0.6184(4) 0.50578(15) -0.0292(3) 0.0340(9) Uani 1 1 d . . .
N12 N 0.7646(3) 0.48563(12) 0.0356(2) 0.0310(7) Uani 1 1 d . . .
C12A C 0.7034(4) 0.45205(15) 0.1042(2) 0.0312(8) Uani 1 1 d . . .
C12B C 0.8114(4) 0.41857(14) 0.1802(2) 0.0292(8) Uani 1 1 d . . .
H12 H 0.9012 0.4434 0.2152 0.035 Uiso 1 1 calc R . .
O13 O 1.1250(4) 0.31393(13) 0.2094(2) 0.0616(9) Uani 1 1 d . . .
C14 C 0.9359(5) 0.40384(16) 0.3853(3) 0.0388(9) Uani 1 1 d . . .
C15 C 0.8810(5) 0.45152(18) 0.4257(3) 0.0440(10) Uani 1 1 d . . .
H15 H 0.7645 0.4595 0.4144 0.053 Uiso 1 1 calc R . .
C16 C 0.9899(6) 0.48735(18) 0.4815(3) 0.0468(10) Uani 1 1 d . . .
H16 H 0.9502 0.5195 0.5087 0.056 Uiso 1 1 calc R . .
C17 C 1.1584(6) 0.47525(19) 0.4966(3) 0.0516(11) Uani 1 1 d . . .
C18 C 1.2180(6) 0.4298(2) 0.4594(3) 0.0536(11) Uani 1 1 d . . .
H18 H 1.3348 0.4224 0.4715 0.064 Uiso 1 1 calc R . .
C19 C 1.1079(5) 0.39376(18) 0.4033(3) 0.0474(10) Uani 1 1 d . . .
H19 H 1.1501 0.3618 0.3767 0.057 Uiso 1 1 calc R . .
S20 S 0.93563(10) 0.52514(4) 0.06526(6) 0.0329(2) Uani 1 1 d . . .
O21 O 1.0596(3) 0.49065(11) 0.11968(18) 0.0390(6) Uani 1 1 d . . .
O22 O 0.9621(3) 0.54950(12) -0.02177(18) 0.0456(7) Uani 1 1 d . . .
C23 C 0.8800(4) 0.57679(15) 0.1400(3) 0.0335(8) Uani 1 1 d . . .
C24 C 0.7923(5) 0.62358(17) 0.1005(3) 0.0399(9) Uani 1 1 d . . .
H24 H 0.7637 0.6278 0.0330 0.048 Uiso 1 1 calc R . .
C25 C 0.7479(4) 0.66331(17) 0.1591(3) 0.0429(10) Uani 1 1 d . . .
H25 H 0.6884 0.6951 0.1316 0.051 Uiso 1 1 calc R . .
C26 C 0.7874(5) 0.65844(18) 0.2584(3) 0.0456(10) Uani 1 1 d . . .
C27 C 0.8746(6) 0.61206(19) 0.2957(3) 0.0533(12) Uani 1 1 d . . .
H27 H 0.9044 0.6084 0.3633 0.064 Uiso 1 1 calc R . .
C28 C 0.9208(5) 0.57047(17) 0.2387(3) 0.0437(10) Uani 1 1 d . . .
H28 H 0.9790 0.5385 0.2664 0.052 Uiso 1 1 calc R . .
C29 C 0.7418(7) 0.7042(2) 0.3209(4) 0.0720(15) Uani 1 1 d . . .
H29A H 0.7456 0.6899 0.3857 0.108 Uiso 1 1 calc R . .
H29B H 0.6285 0.7175 0.2945 0.108 Uiso 1 1 calc R . .
H29C H 0.8215 0.7349 0.3230 0.108 Uiso 1 1 calc R . .
Br1' Br 0.83163(8) 0.18703(2) 0.44050(4) 0.07760(19) Uani 1 1 d . . .
C1' C 0.8194(5) 0.38261(16) 0.8478(3) 0.0367(9) Uani 1 1 d . . .
H1'A H 0.7693 0.4067 0.8912 0.044 Uiso 1 1 calc R . .
H1'B H 0.9230 0.3661 0.8851 0.044 Uiso 1 1 calc R . .
C2' C 0.8616(5) 0.41688(16) 0.7676(3) 0.0423(10) Uani 1 1 d . . .
C3' C 0.7172(5) 0.43189(17) 0.6908(3) 0.0442(10) Uani 1 1 d . . .
H3'A H 0.7603 0.4449 0.6341 0.053 Uiso 1 1 calc R . .
H3'B H 0.6557 0.4631 0.7134 0.053 Uiso 1 1 calc R . .
C4' C 0.5944(5) 0.38381(16) 0.6604(3) 0.0392(9) Uani 1 1 d . . .
H4' H 0.4905 0.4001 0.6211 0.047 Uiso 1 1 calc R . .
N5' N 0.5456(3) 0.35556(13) 0.7419(2) 0.0337(7) Uani 1 1 d . . .
C6' C 0.4287(5) 0.38673(17) 0.7889(3) 0.0422(10) Uani 1 1 d . . .
H6'A H 0.3399 0.4035 0.7399 0.051 Uiso 1 1 calc R . .
H6'B H 0.4892 0.4171 0.8279 0.051 Uiso 1 1 calc R . .
C7' C 0.3501(4) 0.34828(17) 0.8526(3) 0.0422(10) Uani 1 1 d . . .
H7'A H 0.2978 0.3706 0.8975 0.051 Uiso 1 1 calc R . .
H7'B H 0.2615 0.3257 0.8128 0.051 Uiso 1 1 calc R . .
C7A' C 0.4797(4) 0.31101(16) 0.9076(3) 0.0345(9) Uani 1 1 d . . .
C7B' C 0.4729(4) 0.27684(16) 0.9898(3) 0.0336(9) Uani 1 1 d . . .
C8' C 0.3471(5) 0.26740(17) 1.0428(3) 0.0436(10) Uani 1 1 d . . .
H8' H 0.2414 0.2852 1.0257 0.052 Uiso 1 1 calc R . .
C9' C 0.3784(5) 0.23242(19) 1.1190(3) 0.0505(11) Uani 1 1 d . . .
H9' H 0.2935 0.2256 1.1550 0.061 Uiso 1 1 calc R . .
C10' C 0.5347(6) 0.20623(17) 1.1453(3) 0.0517(11) Uani 1 1 d . . .
H10' H 0.5533 0.1818 1.1986 0.062 Uiso 1 1 calc R . .
C11' C 0.6625(5) 0.21529(17) 1.0950(3) 0.0445(10) Uani 1 1 d . . .
H11' H 0.7689 0.1981 1.1134 0.053 Uiso 1 1 calc R . .
C11B C 0.6281(4) 0.25043(15) 1.0172(3) 0.0319(8) Uani 1 1 d . . .
N12' N 0.7333(3) 0.26884(12) 0.9532(2) 0.0296(7) Uani 1 1 d . . .
C12C C 0.6336(4) 0.30495(15) 0.8869(2) 0.0296(8) Uani 1 1 d . . .
C12D C 0.6945(4) 0.33573(15) 0.8081(2) 0.0319(8) Uani 1 1 d . . .
H12' H 0.7539 0.3087 0.7730 0.038 Uiso 1 1 calc R . .
O13' O 1.0052(4) 0.43097(13) 0.7662(2) 0.0580(8) Uani 1 1 d . . .
C14' C 0.6578(5) 0.33980(16) 0.5996(3) 0.0384(9) Uani 1 1 d . . .
C15' C 0.5463(6) 0.29940(19) 0.5585(3) 0.0543(11) Uani 1 1 d . . .
H15' H 0.4320 0.3025 0.5638 0.065 Uiso 1 1 calc R . .
C16' C 0.5965(6) 0.2545(2) 0.5099(3) 0.0571(12) Uani 1 1 d . . .
H16' H 0.5174 0.2273 0.4820 0.069 Uiso 1 1 calc R . .
C17' C 0.7609(6) 0.24981(18) 0.5025(3) 0.0506(11) Uani 1 1 d . . .
C18' C 0.8733(6) 0.29032(19) 0.5400(3) 0.0496(11) Uani 1 1 d . . .
H18' H 0.9868 0.2874 0.5330 0.060 Uiso 1 1 calc R . .
C19' C 0.8228(5) 0.33518(18) 0.5879(3) 0.0428(10) Uani 1 1 d . . .
H19' H 0.9015 0.3631 0.6130 0.051 Uiso 1 1 calc R . .
S20' S 0.88493(11) 0.22838(4) 0.92665(7) 0.0329(2) Uani 1 1 d . . .
O21' O 0.9761(3) 0.26209(11) 0.87173(19) 0.0396(6) Uani 1 1 d . . .
O22' O 0.9659(3) 0.20471(11) 1.01476(18) 0.0416(7) Uani 1 1 d . . .
C23' C 0.7799(4) 0.17593(15) 0.8531(2) 0.0311(8) Uani 1 1 d . . .
C24' C 0.7188(4) 0.13006(16) 0.8946(3) 0.0356(9) Uani 1 1 d . . .
H24' H 0.7346 0.1269 0.9622 0.043 Uiso 1 1 calc R . .
C25' C 0.6344(5) 0.08887(17) 0.8363(3) 0.0405(9) Uani 1 1 d . . .
H25' H 0.5901 0.0579 0.8644 0.049 Uiso 1 1 calc R . .
C26' C 0.6141(5) 0.09240(17) 0.7374(3) 0.0421(10) Uani 1 1 d . . .
C27' C 0.6772(6) 0.13858(18) 0.6984(3) 0.0489(11) Uani 1 1 d . . .
H27' H 0.6631 0.1415 0.6307 0.059 Uiso 1 1 calc R . .
C28' C 0.7601(5) 0.18050(18) 0.7545(3) 0.0420(9) Uani 1 1 d . . .
H28' H 0.8025 0.2118 0.7262 0.050 Uiso 1 1 calc R . .
C29' C 0.5254(6) 0.0459(2) 0.6762(4) 0.0679(14) Uani 1 1 d . . .
H29D H 0.4671 0.0222 0.7153 0.102 Uiso 1 1 calc R . .
H29E H 0.6076 0.0238 0.6505 0.102 Uiso 1 1 calc R . .
H29F H 0.4440 0.0617 0.6233 0.102 Uiso 1 1 calc R . .
C1S C 0.105(2) 0.1749(9) 0.2680(12) 0.044(3) Uani 0.50 1 d PDU A 1
H1S H 0.0586 0.2065 0.2326 0.052 Uiso 0.50 1 calc PR A 1
C2S C 0.2167(17) 0.1807(8) 0.3515(11) 0.060(3) Uani 0.50 1 d PDU A 1
H2S H 0.2475 0.2170 0.3744 0.072 Uiso 0.50 1 calc PR A 1
C3S C 0.286(2) 0.1359(8) 0.4037(13) 0.060(4) Uani 0.50 1 d PDU A 1
H3S H 0.3655 0.1413 0.4612 0.071 Uiso 0.50 1 calc PR A 1
C4S C 0.241(3) 0.0832(10) 0.3727(18) 0.058(4) Uani 0.50 1 d PDU A 1
H4S H 0.2881 0.0517 0.4080 0.069 Uiso 0.50 1 calc PR A 1
C5S C 0.127(3) 0.0775(8) 0.2891(12) 0.055(4) Uani 0.50 1 d PDU A 1
H5S H 0.0934 0.0412 0.2671 0.066 Uiso 0.50 1 calc PR A 1
C6S C 0.061(2) 0.1226(8) 0.2365(13) 0.048(3) Uani 0.50 1 d PDU A 1
H6S H -0.0157 0.1173 0.1779 0.057 Uiso 0.50 1 calc PR A 1
C1S* C 0.118(2) 0.1659(9) 0.2665(13) 0.048(4) Uani 0.50 1 d PDU B 2
H1S* H 0.0692 0.1960 0.2278 0.058 Uiso 0.50 1 calc PR B 2
C2S* C 0.2645(17) 0.1751(7) 0.3293(10) 0.052(3) Uani 0.50 1 d PDU B 2
H2S* H 0.3175 0.2104 0.3342 0.063 Uiso 0.50 1 calc PR B 2
C3S* C 0.332(2) 0.1311(8) 0.3849(12) 0.055(3) Uani 0.50 1 d PDU B 2
H3S* H 0.4346 0.1358 0.4289 0.065 Uiso 0.50 1 calc PR B 2
C4S* C 0.253(3) 0.0806(10) 0.3777(19) 0.053(3) Uani 0.50 1 d PDU B 2
H4S* H 0.3026 0.0505 0.4163 0.064 Uiso 0.50 1 calc PR B 2
C5S* C 0.105(2) 0.0731(8) 0.3156(11) 0.051(3) Uani 0.50 1 d PDU B 2
H5S* H 0.0478 0.0385 0.3133 0.061 Uiso 0.50 1 calc PR B 2
C6S* C 0.037(3) 0.1158(8) 0.2565(13) 0.050(4) Uani 0.50 1 d PDU B 2
H6S* H -0.0619 0.1107 0.2100 0.060 Uiso 0.50 1 calc PR B 2

loop_
_atom_site_aniso_label
_atom_site_aniso_U_11
_atom_site_aniso_U_22
_atom_site_aniso_U_33
_atom_site_aniso_U_23
_atom_site_aniso_U_13
_atom_site_aniso_U_12
Br1 0.0815(4) 0.0751(4) 0.0627(3) -0.0202(3) -0.0157(3) -0.0166(3)
C1 0.051(2) 0.032(2) 0.035(2) -0.0016(17) 0.0084(17) -0.0004(18)
C2 0.061(3) 0.026(2) 0.040(2) -0.0050(18) 0.006(2) 0.008(2)
C3 0.067(3) 0.028(2) 0.042(2) 0.0014(18) 0.005(2) -0.009(2)
C4 0.050(2) 0.033(2) 0.038(2) 0.0044(18) 0.0101(18) -0.0008(18)
N5 0.0376(18) 0.0333(18) 0.0340(17) 0.0005(14) 0.0057(14) -0.0071(14)
C6 0.040(2) 0.043(3) 0.040(2) -0.0016(19) 0.0111(18) -0.0139(19)
C7 0.036(2) 0.053(3) 0.050(2) -0.011(2) 0.0130(19) -0.0094(19)
C7A 0.030(2) 0.034(2) 0.039(2) -0.0075(18) 0.0038(16) -0.0041(16)
C7B 0.033(2) 0.037(2) 0.036(2) -0.0146(17) 0.0012(16) 0.0064(17)
C8 0.034(2) 0.047(3) 0.051(3) -0.016(2) -0.0052(19) 0.0094(19)
C9 0.046(2) 0.050(3) 0.053(3) -0.014(2) -0.016(2) 0.018(2)
C10 0.074(3) 0.039(3) 0.038(2) -0.005(2) -0.013(2) 0.013(2)
C11 0.051(2) 0.039(3) 0.036(2) -0.0013(18) -0.0082(18) 0.0039(19)
C11A 0.035(2) 0.030(2) 0.0332(19) -0.0047(16) -0.0032(16) 0.0066(16)
N12 0.0315(16) 0.0280(17) 0.0315(16) -0.0003(14) 0.0007(13) 0.0024(13)
C12A 0.034(2) 0.029(2) 0.0302(18) -0.0035(16) 0.0046(15) -0.0016(16)
C12B 0.0317(19) 0.025(2) 0.0300(19) -0.0016(15) 0.0046(15) -0.0033(15)
O13 0.074(2) 0.053(2) 0.0600(19) 0.0115(16) 0.0182(16) 0.0308(17)
C14 0.051(2) 0.037(2) 0.0267(19) 0.0011(17) 0.0032(17) -0.0009(19)
C15 0.048(2) 0.041(3) 0.040(2) -0.001(2) 0.0023(18) 0.003(2)
C16 0.061(3) 0.041(3) 0.035(2) -0.0049(19) 0.003(2) 0.003(2)
C17 0.072(3) 0.048(3) 0.028(2) -0.001(2) -0.008(2) -0.006(2)
C18 0.051(3) 0.062(3) 0.040(2) -0.004(2) -0.009(2) 0.008(2)
C19 0.059(3) 0.044(3) 0.036(2) -0.0016(19) 0.003(2) 0.010(2)
S20 0.0291(4) 0.0329(5) 0.0372(5) 0.0041(5) 0.0073(4) -0.0004(4)
O21 0.0284(13) 0.0366(16) 0.0512(15) 0.0035(13) 0.0052(11) 0.0026(11)
O22 0.0428(15) 0.0521(18) 0.0461(16) 0.0113(13) 0.0190(13) 0.0015(13)
C23 0.0263(18) 0.033(2) 0.039(2) 0.0014(17) 0.0029(15) -0.0077(16)
C24 0.036(2) 0.039(3) 0.043(2) 0.0074(19) 0.0023(17) -0.0025(18)
C25 0.031(2) 0.027(2) 0.068(3) 0.001(2) 0.0024(19) 0.0003(16)
C26 0.041(2) 0.037(3) 0.060(3) -0.009(2) 0.013(2) -0.0060(19)
C27 0.077(3) 0.043(3) 0.037(2) -0.009(2) 0.004(2) -0.011(2)
C28 0.055(3) 0.032(2) 0.041(2) 0.0057(19) 0.0016(19) -0.0022(19)
C29 0.080(4) 0.056(3) 0.081(4) -0.023(3) 0.017(3) -0.001(3)
Br1' 0.1323(5) 0.0474(3) 0.0615(3) -0.0085(3) 0.0398(3) 0.0034(3)
C1' 0.040(2) 0.029(2) 0.039(2) -0.0037(17) 0.0021(17) 0.0030(17)
C2' 0.055(3) 0.025(2) 0.045(2) -0.0024(18) 0.004(2) -0.0064(19)
C3' 0.055(2) 0.028(2) 0.047(2) 0.0034(18) 0.004(2) -0.0005(19)
C4' 0.042(2) 0.031(2) 0.042(2) 0.0058(18) 0.0001(17) 0.0034(18)
N5' 0.0328(16) 0.0311(18) 0.0342(16) -0.0005(14) -0.0010(14) 0.0085(14)
C6' 0.037(2) 0.037(2) 0.049(2) -0.0022(19) -0.0011(18) 0.0115(18)
C7' 0.027(2) 0.039(3) 0.058(3) -0.005(2) 0.0018(18) 0.0071(17)
C7A' 0.0258(19) 0.035(2) 0.041(2) -0.0076(17) 0.0038(16) 0.0030(16)
C7B' 0.032(2) 0.031(2) 0.037(2) -0.0071(17) 0.0055(17) -0.0031(17)
C8' 0.037(2) 0.040(3) 0.056(3) -0.013(2) 0.0148(19) -0.0099(19)
C9' 0.051(3) 0.049(3) 0.056(3) -0.002(2) 0.024(2) -0.007(2)
C10' 0.072(3) 0.037(3) 0.049(3) 0.001(2) 0.018(2) -0.013(2)
C11' 0.047(2) 0.042(3) 0.045(2) -0.0045(19) 0.0107(19) -0.0063(19)
C11B 0.036(2) 0.025(2) 0.0332(19) -0.0056(16) 0.0047(16) -0.0063(16)
N12' 0.0310(16) 0.0248(17) 0.0325(15) -0.0012(13) 0.0047(13) 0.0016(13)
C12C 0.0279(19) 0.027(2) 0.0312(18) -0.0052(16) -0.0022(15) 0.0019(16)
C12D 0.0308(19) 0.025(2) 0.039(2) 0.0004(16) 0.0050(16) 0.0028(15)
O13' 0.054(2) 0.054(2) 0.065(2) 0.0064(16) 0.0076(15) -0.0191(16)
C14' 0.048(2) 0.034(2) 0.0287(19) 0.0055(17) -0.0029(17) -0.0012(18)
C15' 0.059(3) 0.052(3) 0.049(2) -0.005(2) 0.004(2) -0.008(2)
C16' 0.075(3) 0.043(3) 0.052(3) -0.008(2) 0.008(2) -0.021(2)
C17' 0.083(3) 0.036(3) 0.035(2) 0.0014(19) 0.015(2) -0.007(2)
C18' 0.065(3) 0.048(3) 0.038(2) 0.003(2) 0.017(2) -0.001(2)
C19' 0.058(3) 0.037(2) 0.034(2) 0.0022(18) 0.0081(19) -0.007(2)
S20' 0.0262(5) 0.0306(5) 0.0407(5) 0.0026(4) 0.0037(4) 0.0058(4)
O21' 0.0300(13) 0.0358(16) 0.0535(16) 0.0052(13) 0.0090(12) 0.0021(11)
O22' 0.0320(13) 0.0436(17) 0.0450(15) 0.0063(12) -0.0029(11) 0.0088(11)
C23' 0.0266(18) 0.030(2) 0.0374(19) 0.0010(16) 0.0067(15) 0.0058(15)
C24' 0.036(2) 0.036(2) 0.036(2) 0.0021(18) 0.0094(16) 0.0041(17)
C25' 0.039(2) 0.034(2) 0.050(2) 0.0002(19) 0.0123(18) -0.0007(18)
C26' 0.040(2) 0.036(2) 0.049(2) -0.0093(19) 0.0054(18) 0.0023(18)
C27' 0.070(3) 0.041(3) 0.036(2) -0.005(2) 0.011(2) 0.002(2)
C28' 0.050(2) 0.035(2) 0.044(2) 0.0057(19) 0.0142(18) 0.0028(19)
C29' 0.083(3) 0.052(3) 0.065(3) -0.016(3) 0.004(3) -0.010(3)
C1S 0.044(5) 0.034(6) 0.054(5) 0.005(5) 0.014(4) 0.014(4)
C2S 0.057(7) 0.043(5) 0.077(7) -0.007(5) 0.005(5) -0.008(6)
C3S 0.050(8) 0.058(5) 0.064(7) 0.000(5) -0.006(5) -0.010(5)
C4S 0.055(7) 0.044(5) 0.066(6) 0.012(5) -0.009(6) -0.002(6)
C5S 0.064(7) 0.037(5) 0.060(8) 0.000(6) 0.000(6) -0.004(5)
C6S 0.051(6) 0.041(6) 0.045(7) 0.014(5) -0.005(5) 0.001(5)
C1S* 0.049(6) 0.037(7) 0.058(6) 0.016(5) 0.005(5) -0.007(5)
C2S* 0.055(7) 0.045(6) 0.058(6) 0.003(5) 0.012(5) -0.012(5)
C3S* 0.051(7) 0.047(5) 0.059(7) -0.001(5) -0.005(5) -0.012(5)
C4S* 0.052(6) 0.041(5) 0.061(6) 0.003(5) -0.004(5) -0.003(5)
C5S* 0.057(6) 0.031(5) 0.060(8) 0.005(5) 0.000(6) -0.008(4)
C6S* 0.054(6) 0.040(6) 0.052(7) 0.012(5) 0.002(5) -0.010(4)

loop_
_atom_type_symbol
_atom_type_description
_atom_type_scat_dispersion_real
_atom_type_scat_dispersion_imag
_atom_type_scat_source
C C 0.0033 0.0016 'International Tables Vol C Tables 4.2.6.8 and 6.1.1.4'
H H 0.0000 0.0000 'International Tables Vol C Tables 4.2.6.8 and 6.1.1.4'
N N 0.0061 0.0033 'International Tables Vol C Tables 4.2.6.8 and 6.1.1.4'
O O 0.0106 0.0060 'International Tables Vol C Tables 4.2.6.8 and 6.1.1.4'
S S 0.1246 0.1234 'International Tables Vol C Tables 4.2.6.8 and 6.1.1.4'
Br Br -0.2901 2.4595 'International Tables Vol C Tables 4.2.6.8 and 6.1.1.4'

loop_
_exptl_crystal_face_index_h
_exptl_crystal_face_index_k
_exptl_crystal_face_index_l
_exptl_crystal_face_perp_dist
0.00 0.00 1.00 0.080
0.00 0.00 -1.00 0.080
0.00 1.00 0.00 0.040
0.00 -1.00 0.00 0.050
-3.00 3.00 1.00 0.025
3.00 -3.00 -1.00 0.025

loop_
_geom_angle_atom_site_label_1
_geom_angle_atom_site_label_2
_geom_angle_atom_site_label_3
_geom_angle
C2 C1 C12B 111.4(3)
C2 C1 H1A 109.3
C12B C1 H1A 109.3
C2 C1 H1B 109.3
C12B C1 H1B 109.3
H1A C1 H1B 108.0
O13 C2 C1 122.7(4)
O13 C2 C3 122.1(4)
C1 C2 C3 115.2(4)
C2 C3 C4 111.2(3)
C2 C3 H3A 109.4
C4 C3 H3A 109.4
C2 C3 H3B 109.4
C4 C3 H3B 109.4
H3A C3 H3B 108.0
N5 C4 C14 108.8(3)
N5 C4 C3 112.4(3)
C14 C4 C3 113.9(3)
N5 C4 H4 107.1
C14 C4 H4 107.1
C3 C4 H4 107.1
C12B N5 C6 112.8(3)
C12B N5 C4 109.9(3)
C6 N5 C4 113.7(3)
N5 C6 C7 110.5(3)
N5 C6 H6A 109.6
C7 C6 H6A 109.6
N5 C6 H6B 109.6
C7 C6 H6B 109.6
H6A C6 H6B 108.1
C7A C7 C6 110.5(3)
C7A C7 H7A 109.6
C6 C7 H7A 109.6
C7A C7 H7B 109.6
C6 C7 H7B 109.6
H7A C7 H7B 108.1
C12A C7A C7B 107.3(3)
C12A C7A C7 122.3(3)
C7B C7A C7 130.4(3)
C11A C7B C8 119.0(4)
C11A C7B C7A 108.8(3)
C8 C7B C7A 132.2(4)
C9 C8 C7B 118.7(4)
C9 C8 H8 120.6
C7B C8 H8 120.6
C8 C9 C10 121.3(4)
C8 C9 H9 119.4
C10 C9 H9 119.4
C9 C10 C11 122.2(4)
C9 C10 H10 118.9
C11 C10 H10 118.9
C11A C11 C10 115.5(4)
C11A C11 H11 122.2
C10 C11 H11 122.2
C11 C11A C7B 123.3(3)
C11 C11A N12 129.3(4)
C7B C11A N12 107.2(3)
C12A N12 C11A 106.0(3)
C12A N12 S20 122.1(2)
C11A N12 S20 121.0(2)
C7A C12A N12 110.5(3)
C7A C12A C12B 124.3(3)
N12 C12A C12B 124.6(3)
N5 C12B C12A 107.9(3)
N5 C12B C1 114.0(3)
C12A C12B C1 110.4(3)
N5 C12B H12 108.1
C12A C12B H12 108.1
C1 C12B H12 108.1
C15 C14 C19 117.1(4)
C15 C14 C4 119.3(4)
C19 C14 C4 123.6(4)
C16 C15 C14 122.2(4)
C16 C15 H15 118.9
C14 C15 H15 118.9
C15 C16 C17 118.1(4)
C15 C16 H16 121.0
C17 C16 H16 121.0
C18 C17 C16 122.2(4)
C18 C17 Br1 119.4(4)
C16 C17 Br1 118.5(3)
C17 C18 C19 119.7(4)
C17 C18 H18 120.2
C19 C18 H18 120.2
C18 C19 C14 120.8(4)
C18 C19 H19 119.6
C14 C19 H19 119.6
O21 S20 O22 120.46(16)
O21 S20 N12 106.01(15)
O22 S20 N12 105.76(15)
O21 S20 C23 108.88(17)
O22 S20 C23 109.59(18)
N12 S20 C23 104.98(15)
C28 C23 C24 120.1(4)
C28 C23 S20 119.8(3)
C24 C23 S20 120.0(3)
C25 C24 C23 119.7(4)
C25 C24 H24 120.1
C23 C24 H24 120.1
C24 C25 C26 121.7(4)
C24 C25 H25 119.2
C26 C25 H25 119.2
C27 C26 C25 117.6(4)
C27 C26 C29 122.2(4)
C25 C26 C29 120.1(4)
C26 C27 C28 122.6(4)
C26 C27 H27 118.7
C28 C27 H27 118.7
C27 C28 C23 118.3(4)
C27 C28 H28 120.9
C23 C28 H28 120.9
C26 C29 H29A 109.5
C26 C29 H29B 109.5
H29A C29 H29B 109.5
C26 C29 H29C 109.5
H29A C29 H29C 109.5
H29B C29 H29C 109.5
C2' C1' C12D 110.6(3)
C2' C1' H1'A 109.5
C12D C1' H1'A 109.5
C2' C1' H1'B 109.5
C12D C1' H1'B 109.5
H1'A C1' H1'B 108.1
O13' C2' C3' 123.1(4)
O13' C2' C1' 121.5(4)
C3' C2' C1' 115.4(4)
C2' C3' C4' 113.8(3)
C2' C3' H3'A 108.8
C4' C3' H3'A 108.8
C2' C3' H3'B 108.8
C4' C3' H3'B 108.8
H3'A C3' H3'B 107.7
N5' C4' C14' 107.5(3)
N5' C4' C3' 112.8(3)
C14' C4' C3' 114.4(3)
N5' C4' H4' 107.3
C14' C4' H4' 107.3
C3' C4' H4' 107.3
C4' N5' C12D 110.2(3)
C4' N5' C6' 114.9(3)
C12D N5' C6' 113.7(3)
N5' C6' C7' 110.1(3)
N5' C6' H6'A 109.6
C7' C6' H6'A 109.6
N5' C6' H6'B 109.6
C7' C6' H6'B 109.6
H6'A C6' H6'B 108.2
C7A' C7' C6' 110.2(3)
C7A' C7' H7'A 109.6
C6' C7' H7'A 109.6
C7A' C7' H7'B 109.6
C6' C7' H7'B 109.6
H7'A C7' H7'B 108.1
C12C C7A' C7B' 107.3(3)
C12C C7A' C7' 123.0(3)
C7B' C7A' C7' 129.7(3)
C8' C7B' C11B 119.3(4)
C8' C7B' C7A' 132.5(3)
C11B C7B' C7A' 108.2(3)
C9' C8' C7B' 119.0(4)
C9' C8' H8' 120.5
C7B' C8' H8' 120.5
C8' C9' C10' 120.9(4)
C8' C9' H9' 119.6
C10' C9' H9' 119.6
C11' C10' C9' 121.5(4)
C11' C10' H10' 119.3
C9' C10' H10' 119.3
C11B C11' C10' 117.0(4)
C11B C11' H11' 121.5
C10' C11' H11' 121.5
C11' C11B C7B' 122.4(3)
C11' C11B N12' 130.2(3)
C7B' C11B N12' 107.4(3)
C12C N12' C11B 106.1(3)
C12C N12' S20' 124.0(2)
C11B N12' S20' 121.3(2)
C7A' C12C N12' 110.9(3)
C7A' C12C C12D 124.2(3)
N12' C12C C12D 124.8(3)
N5' C12D C12C 106.9(3)
N5' C12D C1' 113.6(3)
C12C C12D C1' 111.9(3)
N5' C12D H12' 108.1
C12C C12D H12' 108.1
C1' C12D H12' 108.1
C15' C14' C19' 117.7(4)
C15' C14' C4' 117.7(4)
C19' C14' C4' 124.4(3)
C14' C15' C16' 121.9(4)
C14' C15' H15' 119.1
C16' C15' H15' 119.1
C17' C16' C15' 119.2(4)
C17' C16' H16' 120.4
C15' C16' H16' 120.4
C16' C17' C18' 120.1(4)
C16' C17' Br1' 119.3(3)
C18' C17' Br1' 120.6(4)
C17' C18' C19' 120.5(4)
C17' C18' H18' 119.7
C19' C18' H18' 119.7
C18' C19' C14' 120.5(4)
C18' C19' H19' 119.7
C14' C19' H19' 119.7
O22' S20' O21' 120.65(15)
O22' S20' N12' 105.80(15)
O21' S20' N12' 105.96(15)
O22' S20' C23' 109.20(17)
O21' S20' C23' 109.08(16)
N12' S20' C23' 104.97(15)
C28' C23' C24' 120.8(4)
C28' C23' S20' 119.8(3)
C24' C23' S20' 119.5(3)
C25' C24' C23' 119.4(3)
C25' C24' H24' 120.3
C23' C24' H24' 120.3
C26' C25' C24' 120.8(4)
C26' C25' H25' 119.6
C24' C25' H25' 119.6
C27' C26' C25' 118.3(4)
C27' C26' C29' 122.4(4)
C25' C26' C29' 119.3(4)
C28' C27' C26' 122.2(4)
C28' C27' H27' 118.9
C26' C27' H27' 118.9
C27' C28' C23' 118.5(4)
C27' C28' H28' 120.7
C23' C28' H28' 120.7
C26' C29' H29D 109.5
C26' C29' H29E 109.5
H29D C29' H29E 109.5
C26' C29' H29F 109.5
H29D C29' H29F 109.5
H29E C29' H29F 109.5
C2S C1S C6S 118.2(18)
C2S C1S H1S 120.9
C6S C1S H1S 120.9
C1S C2S C3S 122.1(16)
C1S C2S H2S 119.0
C3S C2S H2S 119.0
C4S C3S C2S 119.8(19)
C4S C3S H3S 120.1
C2S C3S H3S 120.1
C3S C4S C5S 118(2)
C3S C4S H4S 121.0
C5S C4S H4S 121.0
C4S C5S C6S 121.7(19)
C4S C5S H5S 119.2
C6S C5S H5S 119.2
C1S C6S C5S 120.1(17)
C1S C6S H6S 119.9
C5S C6S H6S 119.9
C2S* C1S* C6S* 123.5(18)
C2S* C1S* H1S* 118.2
C6S* C1S* H1S* 118.2
C1S* C2S* C3S* 117.2(15)
C1S* C2S* H2S* 121.4
C3S* C2S* H2S* 121.4
C4S* C3S* C2S* 120.8(19)
C4S* C3S* H3S* 119.6
C2S* C3S* H3S* 119.6
C5S* C4S* C3S* 121(2)
C5S* C4S* H4S* 119.7
C3S* C4S* H4S* 119.7
C4S* C5S* C6S* 119.7(19)
C4S* C5S* H5S* 120.1
C6S* C5S* H5S* 120.1
C1S* C6S* C5S* 118.1(17)
C1S* C6S* H6S* 121.0
C5S* C6S* H6S* 121.0

loop_
_geom_bond_atom_site_label_1
_geom_bond_atom_site_label_2
_geom_bond_distance
Br1 C17 1.911(4)
C1 C2 1.493(5)
C1 C12B 1.560(5)
C1 H1A 0.9900
C1 H1B 0.9900
C2 O13 1.214(5)
C2 C3 1.510(6)
C3 C4 1.546(6)
C3 H3A 0.9900
C3 H3B 0.9900
C4 N5 1.476(5)
C4 C14 1.510(6)
C4 H4 1.0000
N5 C12B 1.466(4)
N5 C6 1.468(5)
C6 C7 1.528(6)
C6 H6A 0.9900
C6 H6B 0.9900
C7 C7A 1.477(5)
C7 H7A 0.9900
C7 H7B 0.9900
C7A C12A 1.355(5)
C7A C7B 1.439(5)
C7B C11A 1.395(5)
C7B C8 1.407(5)
C8 C9 1.352(6)
C8 H8 0.9500
C9 C10 1.392(7)
C9 H9 0.9500
C10 C11 1.395(6)
C10 H10 0.9500
C11 C11A 1.381(5)
C11 H11 0.9500
C11A N12 1.443(4)
N12 C12A 1.428(5)
N12 S20 1.672(3)
C12A C12B 1.493(5)
C12B H12 1.0000
C14 C15 1.395(6)
C14 C19 1.396(6)
C15 C16 1.376(6)
C15 H15 0.9500
C16 C17 1.377(6)
C16 H16 0.9500
C17 C18 1.347(6)
C18 C19 1.385(6)
C18 H18 0.9500
C19 H19 0.9500
S20 O21 1.418(3)
S20 O22 1.424(3)
S20 C23 1.752(4)
C23 C28 1.389(5)
C23 C24 1.394(5)
C24 C25 1.363(6)
C24 H24 0.9500
C25 C26 1.393(6)
C25 H25 0.9500
C26 C27 1.375(6)
C26 C29 1.506(6)
C27 C28 1.385(6)
C27 H27 0.9500
C28 H28 0.9500
C29 H29A 0.9800
C29 H29B 0.9800
C29 H29C 0.9800
Br1' C17' 1.895(4)
C1' C2' 1.502(5)
C1' C12D 1.552(5)
C1' H1'A 0.9900
C1' H1'B 0.9900
C2' O13' 1.220(5)
C2' C3' 1.489(6)
C3' C4' 1.537(5)
C3' H3'A 0.9900
C3' H3'B 0.9900
C4' N5' 1.464(5)
C4' C14' 1.520(5)
C4' H4' 1.0000
N5' C12D 1.465(4)
N5' C6' 1.469(5)
C6' C7' 1.520(6)
C6' H6'A 0.9900
C6' H6'B 0.9900
C7' C7A' 1.489(5)
C7' H7'A 0.9900
C7' H7'B 0.9900
C7A' C12C 1.348(5)
C7A' C7B' 1.440(5)
C7B' C8' 1.401(5)
C7B' C11B 1.402(5)
C8' C9' 1.359(6)
C8' H8' 0.9500
C9' C10' 1.405(6)
C9' H9' 0.9500
C10' C11' 1.386(6)
C10' H10' 0.9500
C11' C11B 1.380(6)
C11' H11' 0.9500
C11B N12' 1.433(4)
N12' C12C 1.420(4)
N12' S20' 1.671(3)
C12C C12D 1.504(5)
C12D H12' 1.0000
C14' C15' 1.382(6)
C14' C19' 1.388(6)
C15' C16' 1.387(7)
C15' H15' 0.9500
C16' C17' 1.366(6)
C16' H16' 0.9500
C17' C18' 1.374(6)
C18' C19' 1.381(6)
C18' H18' 0.9500
C19' H19' 0.9500
S20' O22' 1.420(3)
S20' O21' 1.429(3)
S20' C23' 1.756(4)
C23' C28' 1.386(5)
C23' C24' 1.389(5)
C24' C25' 1.388(5)
C24' H24' 0.9500
C25' C26' 1.388(6)
C25' H25' 0.9500
C26' C27' 1.385(6)
C26' C29' 1.514(6)
C27' C28' 1.381(6)
C27' H27' 0.9500
C28' H28' 0.9500
C29' H29D 0.9800
C29' H29E 0.9800
C29' H29F 0.9800
C1S C2S 1.359(7)
C1S C6S 1.364(7)
C1S H1S 0.9500
C2S C3S 1.372(7)
C2S H2S 0.9500
C3S C4S 1.369(8)
C3S H3S 0.9500
C4S C5S 1.369(8)
C4S H4S 0.9500
C5S C6S 1.371(7)
C5S H5S 0.9500
C6S H6S 0.9500
C1S* C2S* 1.364(7)
C1S* C6S* 1.367(7)
C1S* H1S* 0.9500
C2S* C3S* 1.372(7)
C2S* H2S* 0.9500
C3S* C4S* 1.370(8)
C3S* H3S* 0.9500
C4S* C5S* 1.369(8)
C4S* H4S* 0.9500
C5S* C6S* 1.375(7)
C5S* H5S* 0.9500
C6S* H6S* 0.9500

loop_
_geom_torsion_atom_site_label_1
_geom_torsion_atom_site_label_2
_geom_torsion_atom_site_label_3
_geom_torsion_atom_site_label_4
_geom_torsion
C12B C1 C2 O13 -134.6(4)
C12B C1 C2 C3 44.6(4)
O13 C2 C3 C4 132.1(4)
C1 C2 C3 C4 -47.1(5)
C2 C3 C4 N5 53.8(4)
C2 C3 C4 C14 -70.6(4)
C14 C4 N5 C12B 68.4(4)
C3 C4 N5 C12B -58.7(4)
C14 C4 N5 C6 -164.2(3)
C3 C4 N5 C6 68.8(4)
C12B N5 C6 C7 -66.2(4)
C4 N5 C6 C7 167.8(3)
N5 C6 C7 C7A 44.2(4)
C6 C7 C7A C12A -15.8(5)
C6 C7 C7A C7B 161.8(4)
C12A C7A C7B C11A -0.5(4)
C7 C7A C7B C11A -178.4(4)
C12A C7A C7B C8 177.3(4)
C7 C7A C7B C8 -0.6(7)
C11A C7B C8 C9 -0.2(5)
C7A C7B C8 C9 -177.9(4)
C7B C8 C9 C10 -0.6(6)
C8 C9 C10 C11 1.5(7)
C9 C10 C11 C11A -1.4(6)
C10 C11 C11A C7B 0.5(5)
C10 C11 C11A N12 175.8(3)
C8 C7B C11A C11 0.3(5)
C7A C7B C11A C11 178.5(4)
C8 C7B C11A N12 -175.9(3)
C7A C7B C11A N12 2.3(4)
C11 C11A N12 C12A -179.0(4)
C7B C11A N12 C12A -3.1(4)
C11 C11A N12 S20 36.3(5)
C7B C11A N12 S20 -147.9(3)
C7B C7A C12A N12 -1.5(4)
C7 C7A C12A N12 176.6(3)
C7B C7A C12A C12B -173.0(3)
C7 C7A C12A C12B 5.1(6)
C11A N12 C12A C7A 2.9(4)
S20 N12 C12A C7A 147.2(3)
C11A N12 C12A C12B 174.4(3)
S20 N12 C12A C12B -41.4(4)
C6 N5 C12B C12A 51.8(4)
C4 N5 C12B C12A 179.8(3)
C6 N5 C12B C1 -71.2(4)
C4 N5 C12B C1 56.8(4)
C7A C12A C12B N5 -21.8(5)
N12 C12A C12B N5 167.9(3)
C7A C12A C12B C1 103.3(4)
N12 C12A C12B C1 -67.0(4)
C2 C1 C12B N5 -49.7(4)
C2 C1 C12B C12A -171.3(3)
N5 C4 C14 C15 54.2(5)
C3 C4 C14 C15 -179.5(3)
N5 C4 C14 C19 -125.0(4)
C3 C4 C14 C19 1.2(5)
C19 C14 C15 C16 -0.3(6)
C4 C14 C15 C16 -179.6(4)
C14 C15 C16 C17 0.4(6)
C15 C16 C17 C18 -0.4(6)
C15 C16 C17 Br1 -179.8(3)
C16 C17 C18 C19 0.4(7)
Br1 C17 C18 C19 179.8(3)
C17 C18 C19 C14 -0.4(7)
C15 C14 C19 C18 0.3(6)
C4 C14 C19 C18 179.6(4)
C12A N12 S20 O21 47.7(3)
C11A N12 S20 O21 -173.2(3)
C12A N12 S20 O22 176.7(3)
C11A N12 S20 O22 -44.2(3)
C12A N12 S20 C23 -67.4(3)
C11A N12 S20 C23 71.7(3)
O21 S20 C23 C28 -16.9(3)
O22 S20 C23 C28 -150.5(3)
N12 S20 C23 C28 96.3(3)
O21 S20 C23 C24 164.3(3)
O22 S20 C23 C24 30.6(3)
N12 S20 C23 C24 -82.6(3)
C28 C23 C24 C25 0.4(5)
S20 C23 C24 C25 179.3(3)
C23 C24 C25 C26 -0.2(6)
C24 C25 C26 C27 0.5(6)
C24 C25 C26 C29 177.8(4)
C25 C26 C27 C28 -1.1(7)
C29 C26 C27 C28 -178.3(4)
C26 C27 C28 C23 1.4(7)
C24 C23 C28 C27 -1.0(6)
S20 C23 C28 C27 -179.9(3)
C12D C1' C2' O13' -136.1(4)
C12D C1' C2' C3' 43.6(4)
O13' C2' C3' C4' 136.7(4)
C1' C2' C3' C4' -43.1(5)
C2' C3' C4' N5' 48.8(5)
C2' C3' C4' C14' -74.4(4)
C14' C4' N5' C12D 70.8(4)
C3' C4' N5' C12D -56.1(4)
C14' C4' N5' C6' -159.2(3)
C3' C4' N5' C6' 73.8(4)
C4' N5' C6' C7' 164.3(3)
C12D N5' C6' C7' -67.5(4)
N5' C6' C7' C7A' 43.3(4)
C6' C7' C7A' C12C -13.2(5)
C6' C7' C7A' C7B' 165.3(4)
C12C C7A' C7B' C8' 179.1(4)
C7' C7A' C7B' C8' 0.4(7)
C12C C7A' C7B' C11B 0.1(4)
C7' C7A' C7B' C11B -178.5(4)
C11B C7B' C8' C9' -0.6(6)
C7A' C7B' C8' C9' -179.4(4)
C7B' C8' C9' C10' 0.5(6)
C8' C9' C10' C11' 0.4(7)
C9' C10' C11' C11B -1.1(6)
C10' C11' C11B C7B' 1.0(6)
C10' C11' C11B N12' 178.4(4)
C8' C7B' C11B C11' -0.2(6)
C7A' C7B' C11B C11' 178.9(3)
C8' C7B' C11B N12' -178.1(3)
C7A' C7B' C11B N12' 1.1(4)
C11' C11B N12' C12C -179.5(4)
C7B' C11B N12' C12C -1.8(4)
C11' C11B N12' S20' 31.6(5)
C7B' C11B N12' S20' -150.8(3)
C7B' C7A' C12C N12' -1.3(4)
C7' C7A' C12C N12' 177.5(3)
C7B' C7A' C12C C12D -177.2(3)
C7' C7A' C12C C12D 1.6(6)
C11B N12' C12C C7A' 2.0(4)
S20' N12' C12C C7A' 149.9(3)
C11B N12' C12C C12D 177.8(3)
S20' N12' C12C C12D -34.3(5)
C4' N5' C12D C12C -177.3(3)
C6' N5' C12D C12C 52.1(4)
C4' N5' C12D C1' 58.8(4)
C6' N5' C12D C1' -71.8(4)
C7A' C12C C12D N5' -19.6(5)
N12' C12C C12D N5' 165.0(3)
C7A' C12C C12D C1' 105.3(4)
N12' C12C C12D C1' -70.0(4)
C2' C1' C12D N5' -52.0(4)
C2' C1' C12D C12C -173.1(3)
N5' C4' C14' C15' 62.7(4)
C3' C4' C14' C15' -171.3(3)
N5' C4' C14' C19' -112.6(4)
C3' C4' C14' C19' 13.4(5)
C19' C14' C15' C16' 2.2(6)
C4' C14' C15' C16' -173.5(4)
C14' C15' C16' C17' 0.3(7)
C15' C16' C17' C18' -2.3(7)
C15' C16' C17' Br1' 177.5(3)
C16' C17' C18' C19' 1.9(6)
Br1' C17' C18' C19' -177.9(3)
C17' C18' C19' C14' 0.6(6)
C15' C14' C19' C18' -2.6(5)
C4' C14' C19' C18' 172.8(4)
C12C N12' S20' O22' 172.9(3)
C11B N12' S20' O22' -43.8(3)
C12C N12' S20' O21' 43.7(3)
C11B N12' S20' O21' -173.0(2)
C12C N12' S20' C23' -71.6(3)
C11B N12' S20' C23' 71.7(3)
O22' S20' C23' C28' -149.7(3)
O21' S20' C23' C28' -15.9(3)
N12' S20' C23' C28' 97.3(3)
O22' S20' C23' C24' 29.8(3)
O21' S20' C23' C24' 163.6(3)
N12' S20' C23' C24' -83.3(3)
C28' C23' C24' C25' -1.1(5)
S20' C23' C24' C25' 179.4(3)
C23' C24' C25' C26' 1.5(5)
C24' C25' C26' C27' -1.2(6)
C24' C25' C26' C29' 178.4(4)
C25' C26' C27' C28' 0.5(6)
C29' C26' C27' C28' -179.1(4)
C26' C27' C28' C23' -0.1(6)
C24' C23' C28' C27' 0.4(5)
S20' C23' C28' C27' 179.9(3)
C6S C1S C2S C3S 0.5(16)
C1S C2S C3S C4S -1.1(17)
C2S C3S C4S C5S 0(3)
C3S C4S C5S C6S 1(3)
C2S C1S C6S C5S 1(2)
C4S C5S C6S C1S -2(3)
C6S* C1S* C2S* C3S* -0.3(17)
C1S* C2S* C3S* C4S* -0.7(17)
C2S* C3S* C4S* C5S* -1(3)
C3S* C4S* C5S* C6S* 3(3)
C2S* C1S* C6S* C5S* 3(2)
C4S* C5S* C6S* C1S* -4(3)
